data_7041748
loop_
_publ_author_name
'Mel'nikova, S. V.'
'Molokeev, M. S.'
'Laptash, N. M.'
'Pogoreltsev, E. I.'
'Misyul, S. V.'
'Flerov, I. N.'

_publ_section_title
;
 Sequence of phase transitions in (NH4)3SiF7.
;
_journal_issue 8
_journal_name_full 'Dalton transactions (Cambridge, England : 2003)'
_journal_page_first 2609
_journal_page_last 2617
_journal_paper_doi 10.1039/c6dt04874a
_journal_volume 46
_journal_year 2017
_chemical_formula_moiety 'F6 Si, F, N'
_chemical_formula_sum 'F7 H12 N3 Si'
_chemical_formula_weight 215.12
_space_group_IT_number 2
_symmetry_cell_setting triclinic
_symmetry_space_group_name_Hall '-P 1'
_symmetry_space_group_name_H-M 'P -1'
_cell_angle_alpha 91.4141(28)
_cell_angle_beta 89.8084(30)
_cell_angle_gamma 90.0516(42)
_cell_formula_units_Z 4
_cell_length_a 5.82555(19)
_cell_length_b 11.35671(36)
_cell_length_c 11.40625(34)
_cell_measurement_reflns_used 104
_cell_measurement_temperature 183
_cell_measurement_theta_max 60.0022272
_cell_measurement_theta_min 2.5
_cell_volume 754.39(4)
_diffrn_ambient_temperature 183
_diffrn_measurement_device_type
;
D8 ADVANCE Bruker
;
_diffrn_radiation_monochromator none
_diffrn_radiation_probe x-ray
_diffrn_radiation_type
;
 Cu K\a~1~~2~
;
_exptl_absorpt_coefficient_mu 3.698
_exptl_crystal_density_diffrn 1.788185
_pd_char_colour
;
colourless
;
_pd_meas_2theta_range_inc 0.0160352
_pd_meas_2theta_range_max 120.004454
_pd_meas_2theta_range_min 5
_pd_meas_scan_method step
_pd_proc_ls_pref_orient_corr
;
no preferred orientation
;
_pd_proc_ls_profile_function PearsonVII
_pd_proc_ls_prof_R_factor 7.383
_pd_proc_ls_prof_wR_expected 5.891
_pd_proc_ls_prof_wR_factor 10.257
_pd_proc_number_of_points 7172
_pd_spec_mount_mode reflection
_refine_ls_goodness_of_fit_all 1.741
_refine_ls_R_I_factor 3.38
_refine_ls_shift/su_max 0.01000
_cod_data_source_file c6dt04874a2.cif
_cod_data_source_block a
_cod_depositor_comments
;
Adding full bibliography for 7041748--7041751.cif.

2018-10-22
Z value and formula fixed to values more according to usual
chemical conventions.                 miguel
;
_cod_original_cell_volume 754.392(41)
_cod_original_sg_symbol_Hall
;
-P 1
;
_cod_original_sg_symbol_H-M P-1
_cod_original_formula_moiety '3(F6 Si), F6 Si, 4(F), 12(N)'
_cod_original_formula_sum 'F28 N12 Si4'
_cod_original_formula_units_Z 1
_cod_original_formula_weight 812.48
_cod_database_code 7041748

loop_
_symmetry_equiv_pos_as_xyz
'x, y, z'
'-x, -y, -z'

loop_
_atom_site_label
_atom_site_type_symbol
_atom_site_fract_x
_atom_site_fract_y
_atom_site_fract_z
_atom_site_occupancy
_atom_site_B_iso_or_equiv
Si1 Si 0 0 0 1 1.55(51)
Si2 Si 0 0.5 0.5 1 1.04(51)
Si3 Si 0 0 0.5 1 3.00(59)
Si4 Si 0 0.5 0 1 3.00(56)
F1 F 0.5032(51) 0.2604(15) 0.2584(17) 1 3.15(22)
F2 F 0.5063(46) 0.7597(14) 0.2293(14) 1 3.15(22)
F3 F -0.0015(42) 0.1462(12) 0.0097(13) 1 3.15(22)
F4 F 0.0119(40) 0.6391(16) 0.4758(13) 1 3.15(22)
F5 F -0.0080(37) 0.5571(13) 0.1463(15) 1 3.15(22)
F6 F 0.0373(36) 0.0480(14) 0.3601(15) 1 3.15(22)
F7 F 0.1716(34) 0.3891(18) 0.0387(17) 1 3.15(22)
F8 F 0.8179(41) 0.8873(18) 0.4711(16) 1 3.15(22)
F9 F 0.1728(40) -0.0055(15) 0.8871(18) 1 3.15(22)
F10 F 0.7843(34) 0.5375(17) 0.6056(18) 1 3.15(22)
F11 F 0.2333(39) 0.5835(15) -0.0323(16) 1 3.15(22)
F12 F 0.7776(39) 0.0862(16) 0.5262(17) 1 3.15(22)
F13 F 0.2565(34) -0.0135(15) 0.0752(16) 1 3.15(22)
F14 F 0.7933(37) 0.4844(16) 0.4088(19) 1 3.15(22)
N1 N 0.0036(66) 0.2695(19) 0.2568(22) 1 2.00(31)
N2 N 0.0144(67) 0.7707(19) 0.2538(23) 1 2.00(31)
N3 N 0.4842(54) 0.2097(22) 0.0026(21) 1 2.00(31)
N4 N 0.5183(54) 0.7053(22) 0.5009(21) 1 2.00(31)
N5 N 0.4874(63) -0.0059(18) 0.3003(20) 1 2.00(31)
N6 N 0.5033(62) 0.5201(17) 0.2123(17) 1 2.00(31)

loop_
_diffrn_radiation_wavelength
_diffrn_radiation_wavelength_wt
1.5406 1.0000
1.5443 0.5000

loop_
_geom_angle_atom_site_label_1
_geom_angle_atom_site_label_2
_geom_angle_atom_site_label_3
_geom_angle
_geom_angle_site_symmetry_1
_geom_angle_site_symmetry_3
F3 Si1 F9 94.4(89) 1_555 1_554
F3 Si1 F13 94.16(96) 1_555 1_555
F9 Si1 F13 81.8(10) 1_554 1_555
F4 Si2 F10 85.76(93) 1_555 1_455
F4 Si2 F14 90.76(96) 1_555 1_455
F10 Si2 F14 86.1(10) 1_455 1_455
F6 Si3 F8 98.79(91) 1_555 1_445
F6 Si3 F12 93.71(93) 1_555 1_455
F8 Si3 F12 89.2(10) 1_445 1_455
F5 Si4 F7 91.48(87) 1_555 1_555
F5 Si4 F11 91.7(9) 1_555 1_555
F7 Si4 F11 90.37(94) 1_555 1_555

loop_
_geom_bond_atom_site_label_1
_geom_bond_atom_site_label_2
_geom_bond_distance
_geom_bond_site_symmetry_2
Si1 F3 1.661(13) .
Si1 F9 1.632(22) 1_554
Si1 F13 1.734(19) .
Si2 F4 1.612(18) .
Si2 F10 1.782(20) 1_455
Si2 F14 1.601(22) 1_455
Si3 F6 1.712(17) .
Si3 F8 1.689(22) 1_445
Si3 F12 1.647(21) 1_455
Si4 F5 1.776(17) .
Si4 F7 1.677(20) .
Si4 F11 1.701(21) .
